data_4339139
loop_
_publ_author_name
'Fedin, Matvey'
'Veber, Sergey'
'Gromov, Igor'
'Maryunina, Ksenia'
'Fokin, Sergey'
'Romanenko, Galina'
'Sagdeev, Renad'
'Ovcharenko, Victor'
'Bagryanskaya, Elena'

_publ_section_title
;
 Thermally induced spin transitions in nitroxide-copper(II)-nitroxide spin
 triads studied by EPR.
;
_journal_issue 26
_journal_name_full 'Inorganic chemistry'
_journal_page_first 11405
_journal_page_last 11415
_journal_paper_doi 10.1021/ic7014385
_journal_volume 46
_journal_year 2007
_chemical_formula_sum 'C23 H23 Cu F12 N4 O6'
_chemical_formula_weight 742.99
_chemical_name_systematic
; 
 ? 
;
_space_group_IT_number 14
_symmetry_cell_setting monoclinic
_symmetry_space_group_name_Hall '-P 2ybc'
_symmetry_space_group_name_H-M 'P 1 21/c 1'
_atom_sites_solution_hydrogens geom
_atom_sites_solution_primary direct
_atom_sites_solution_secondary difmap
_audit_creation_method SHELXL-97
_cell_angle_alpha 90.00
_cell_angle_beta 126.4690(10)
_cell_angle_gamma 90.00
_cell_formula_units_Z 8
_cell_length_a 30.306(2)
_cell_length_b 9.6673(6)
_cell_length_c 25.6901(15)
_cell_measurement_reflns_used 7204
_cell_measurement_temperature 210(2)
_cell_measurement_theta_max 23.28
_cell_measurement_theta_min 2.26
_cell_volume 6052.7(7)
_computing_cell_refinement 'Bruker SMART'
_computing_data_collection 'Bruker SMART'
_computing_data_reduction 'Bruker SAINT'
_computing_molecular_graphics 'Bruker SHELXTL'
_computing_publication_material 'Bruker SHELXTL'
_computing_structure_refinement 'SHELXL-97 (Sheldrick, 1997)'
_computing_structure_solution 'SHELXS-97 (Sheldrick, 1990)'
_diffrn_ambient_temperature 210(2)
_diffrn_measured_fraction_theta_full 0.995
_diffrn_measured_fraction_theta_max 0.995
_diffrn_measurement_device_type 'CCD area detector'
_diffrn_measurement_method 'phi and omega scans'
_diffrn_radiation_monochromator graphite
_diffrn_radiation_source 'fine-focus sealed tube'
_diffrn_radiation_type MoK\a
_diffrn_radiation_wavelength 0.71073
_diffrn_reflns_av_R_equivalents 0.0569
_diffrn_reflns_av_sigmaI/netI 0.0462
_diffrn_reflns_limit_h_max 25
_diffrn_reflns_limit_h_min -33
_diffrn_reflns_limit_k_max 10
_diffrn_reflns_limit_k_min -10
_diffrn_reflns_limit_l_max 28
_diffrn_reflns_limit_l_min -23
_diffrn_reflns_number 25316
_diffrn_reflns_theta_full 23.28
_diffrn_reflns_theta_max 23.28
_diffrn_reflns_theta_min 1.97
_exptl_absorpt_coefficient_mu 0.839
_exptl_absorpt_correction_type none
_exptl_crystal_colour dark
_exptl_crystal_density_diffrn 1.631
_exptl_crystal_density_meas 0
_exptl_crystal_density_method 'not measured'
_exptl_crystal_F_000 2992
_refine_diff_density_max 0.411
_refine_diff_density_min -0.261
_refine_diff_density_rms 0.067
_refine_ls_extinction_coef 0.00000(6)
_refine_ls_extinction_expression Fc^*^=kFc[1+0.001xFc^2^\l^3^/sin(2\q)]^-1/4^
_refine_ls_extinction_method SHELXL
_refine_ls_goodness_of_fit_ref 0.854
_refine_ls_hydrogen_treatment mixed
_refine_ls_matrix_type full
_refine_ls_number_parameters 1179
_refine_ls_number_reflns 8692
_refine_ls_number_restraints 0
_refine_ls_restrained_S_all 0.854
_refine_ls_R_factor_all 0.0607
_refine_ls_R_factor_gt 0.0415
_refine_ls_shift/su_max 2.849
_refine_ls_shift/su_mean 0.029
_refine_ls_structure_factor_coef Fsqd
_refine_ls_weighting_details 'calc w=1/[\s^2^(Fo^2^)+(0.0825P)^2^+0.0000P] where P=(Fo^2^+2Fc^2^)/3'
_refine_ls_weighting_scheme calc
_refine_ls_wR_factor_gt 0.1039
_refine_ls_wR_factor_ref 0.1161
_reflns_number_gt 6118
_reflns_number_total 8692
_reflns_threshold_expression >2sigma(I)
_cod_data_source_file ic7014385-file002.cif
_cod_data_source_block 210
_cod_depositor_comments
;
The following automatic conversions were performed:

'_symmetry_cell_setting' value 'Monoclinic' changed to 'monoclinic'
according to
/usr/data/users/saulius/automatic-downloads/retrospective/ACS/lib/dictionaries/cif_core.dic
dictionary named 'cif_core.dic' version 2.4.2 from 2011-04-26.

Automatic conversion script
Id: cif_fix_values 2281 2013-09-26 08:29:07Z andrius 
;
_cod_original_sg_symbol_H-M P2(1)/c
_cod_database_code 4339139

loop_
_symmetry_equiv_pos_as_xyz
'x, y, z'
'-x, y+1/2, -z+1/2'
'-x, -y, -z'
'x, -y-1/2, z-1/2'

loop_
_atom_site_label
_atom_site_type_symbol
_atom_site_fract_x
_atom_site_fract_y
_atom_site_fract_z
_atom_site_U_iso_or_equiv
_atom_site_adp_type
_atom_site_occupancy
_atom_site_symmetry_multiplicity
_atom_site_calc_flag
_atom_site_refinement_flags
Cu1 Cu 0.0000 0.0000 0.0000 0.03407(16) Uani 1 2 d S
O1 O -0.05814(8) 0.0641(2) -0.08714(8) 0.0370(5) Uani 1 1 d .
C1 C -0.12893(16) 0.1961(4) -0.17241(16) 0.0523(9) Uani 1 1 d .
F1 F -0.1670(8) 0.288(2) -0.1885(8) 0.083(4) Uani 0.50 1 d P
F2 F -0.1552(5) 0.0880(9) -0.2028(5) 0.098(5) Uani 0.50 1 d P
F3 F -0.1031(8) 0.240(2) -0.1949(7) 0.130(7) Uani 0.50 1 d P
F1A F -0.1640(5) 0.0918(13) -0.1989(6) 0.105(5) Uani 0.50 1 d P
F2A F -0.1080(8) 0.196(2) -0.2040(7) 0.099(5) Uani 0.50 1 d P
F3A F -0.1544(9) 0.310(2) -0.1830(8) 0.110(8) Uani 0.50 1 d P
C2 C -0.08636(12) 0.1709(3) -0.09947(14) 0.0373(7) Uani 1 1 d .
C3 C -0.08340(15) 0.2626(4) -0.05713(15) 0.0475(9) Uani 1 1 d .
H3A H -0.1027(11) 0.331(3) -0.0719(13) 0.032(8) Uiso 1 1 d .
C4 C -0.04492(12) 0.2511(3) 0.00956(14) 0.0361(7) Uani 1 1 d .
C5 C -0.04253(16) 0.3691(4) 0.05044(18) 0.0490(9) Uani 1 1 d .
F4 F -0.0912(4) 0.4054(12) 0.0343(6) 0.083(4) Uani 0.50 1 d P
F5 F -0.0173(6) 0.3392(17) 0.1151(8) 0.078(3) Uani 0.50 1 d P
F6 F -0.0191(4) 0.4861(13) 0.0426(5) 0.059(2) Uani 0.50 1 d P
F4A F -0.0163(9) 0.333(2) 0.1045(9) 0.155(9) Uani 0.50 1 d P
F5A F -0.0908(3) 0.4197(11) 0.0268(4) 0.074(4) Uani 0.50 1 d P
F6A F -0.0177(7) 0.4660(15) 0.0524(7) 0.124(6) Uani 0.50 1 d P
O2 O -0.01099(8) 0.1563(2) 0.04024(9) 0.0356(5) Uani 1 1 d .
Cu2 Cu 0.251915(12) 0.25357(3) -0.001391(13) 0.03201(14) Uani 1 1 d .
O3 O 0.24194(8) 0.1531(2) -0.08123(10) 0.0513(6) Uani 1 1 d .
C6 C 0.2352(2) -0.0284(5) -0.1445(2) 0.0785(13) Uani 1 1 d .
F7 F 0.21064(14) 0.0522(3) -0.19655(13) 0.1299(11) Uani 1 1 d .
F8 F 0.21555(13) -0.1532(3) -0.16493(14) 0.1182(10) Uani 1 1 d .
F9 F 0.28744(12) -0.0334(3) -0.12039(14) 0.1144(10) Uani 1 1 d .
C7 C 0.22731(12) 0.0300(4) -0.09563(15) 0.0495(8) Uani 1 1 d .
C8 C 0.20645(14) -0.0552(4) -0.07231(18) 0.0561(9) Uani 1 1 d .
H8A H 0.1981(11) -0.144(3) -0.0858(14) 0.042(9) Uiso 1 1 d .
C9 C 0.19958(12) -0.0134(3) -0.02601(17) 0.0472(8) Uani 1 1 d .
C10 C 0.17467(19) -0.1144(4) -0.0051(2) 0.0652(11) Uani 1 1 d .
F10 F 0.2062(6) -0.1129(17) 0.0628(6) 0.138(6) Uani 0.50 1 d P
F11 F 0.1272(7) -0.090(2) -0.0261(13) 0.142(10) Uani 0.50 1 d P
F12 F 0.1893(12) -0.240(2) -0.0056(12) 0.081(6) Uani 0.50 1 d P
F12A F 0.1179(6) -0.110(2) -0.0524(12) 0.128(8) Uani 0.50 1 d P
F10A F 0.1788(5) -0.0849(14) 0.0426(6) 0.099(4) Uani 0.50 1 d P
F11A F 0.1774(12) -0.247(2) -0.0155(12) 0.077(5) Uani 0.50 1 d P
O4 O 0.21043(8) 0.1018(2) 0.00118(10) 0.0468(5) Uani 1 1 d .
O5 O 0.29307(8) 0.4054(2) -0.00525(10) 0.0441(5) Uani 1 1 d .
C11 C 0.3270(2) 0.6230(4) -0.0012(3) 0.0662(11) Uani 1 1 d .
F13 F 0.3659(3) 0.5817(9) -0.0002(4) 0.073(2) Uani 0.50 1 d P
F14 F 0.2855(3) 0.6403(11) -0.0685(4) 0.088(3) Uani 0.50 1 d P
F15 F 0.3341(7) 0.7485(15) 0.0217(8) 0.088(5) Uani 0.50 1 d P
F13A F 0.3223(7) 0.7480(15) 0.0080(8) 0.091(5) Uani 0.50 1 d P
F14A F 0.3185(8) 0.6043(14) -0.0509(7) 0.210(9) Uani 0.50 1 d P
F15A F 0.3848(4) 0.6094(13) 0.0429(7) 0.175(6) Uani 0.50 1 d P
C12 C 0.30418(12) 0.5209(3) 0.02199(16) 0.0440(8) Uani 1 1 d .
C13 C 0.29773(13) 0.5633(4) 0.06835(17) 0.0503(9) Uani 1 1 d .
H13A H 0.3060(12) 0.654(3) 0.0818(14) 0.051(10) Uiso 1 1 d .
C14 C 0.27704(12) 0.4786(4) 0.09248(15) 0.0460(8) Uani 1 1 d .
C15 C 0.26860(17) 0.5392(5) 0.14036(18) 0.0704(11) Uani 1 1 d .
F16 F 0.28684(14) 0.4578(4) 0.18963(13) 0.1331(12) Uani 1 1 d .
F17 F 0.29076(14) 0.6609(3) 0.16281(15) 0.1275(12) Uani 1 1 d .
F18 F 0.21568(11) 0.5569(3) 0.11263(13) 0.1046(9) Uani 1 1 d .
O6 O 0.26353(8) 0.3549(2) 0.07918(10) 0.0505(6) Uani 1 1 d .
Cu3 Cu 0.5000 0.5000 0.0000 0.03465(16) Uani 1 2 d S
O7 O 0.43758(8) 0.5685(2) -0.08558(9) 0.0410(5) Uani 1 1 d .
C16 C 0.37644(18) 0.7263(5) -0.16592(18) 0.0634(10) Uani 1 1 d .
F19 F 0.3515(7) 0.8365(15) -0.1757(7) 0.110(7) Uani 0.50 1 d P
F20 F 0.4023(5) 0.7361(17) -0.1942(6) 0.123(6) Uani 0.50 1 d P
F21 F 0.3407(5) 0.6293(12) -0.1990(4) 0.114(4) Uani 0.50 1 d P
F19A F 0.3720(7) 0.8569(15) -0.1776(7) 0.127(8) Uani 0.50 1 d P
F20A F 0.3816(6) 0.6616(15) -0.2028(5) 0.108(4) Uani 0.50 1 d P
F21A F 0.3277(4) 0.6949(19) -0.1815(5) 0.132(4) Uani 0.50 1 d P
C17 C 0.41848(12) 0.6880(3) -0.09491(14) 0.0417(7) Uani 1 1 d .
C18 C 0.43141(15) 0.7869(4) -0.04910(16) 0.0484(9) Uani 1 1 d .
H18A H 0.4172(11) 0.864(3) -0.0600(13) 0.035(9) Uiso 1 1 d .
C19 C 0.46859(12) 0.7644(3) 0.01690(14) 0.0388(7) Uani 1 1 d .
C20 C 0.48005(19) 0.8840(4) 0.0621(2) 0.0585(10) Uani 1 1 d .
F22 F 0.4644(5) 0.8591(12) 0.0978(3) 0.078(3) Uani 0.50 1 d P
F23 F 0.5357(3) 0.9001(10) 0.1076(5) 0.072(3) Uani 0.50 1 d P
F24 F 0.4748(5) 1.0048(12) 0.0374(7) 0.076(4) Uani 0.50 1 d P
F22A F 0.4594(6) 0.9985(12) 0.0335(6) 0.108(5) Uani 0.50 1 d P
F23A F 0.5266(6) 0.8812(14) 0.1115(6) 0.200(8) Uani 0.50 1 d P
F24A F 0.4440(7) 0.8808(14) 0.0740(8) 0.200(8) Uani 0.50 1 d P
O8 O 0.49512(8) 0.6565(2) 0.04508(9) 0.0374(5) Uani 1 1 d .
O9 O 0.18169(8) 0.3886(2) -0.05135(9) 0.0426(5) Uani 1 1 d .
N1 N 0.13464(10) 0.3643(3) -0.10628(11) 0.0408(6) Uani 1 1 d .
C21 C 0.11946(13) 0.4265(3) -0.16828(14) 0.0460(8) Uani 1 1 d .
C23 C 0.1066(2) 0.5766(4) -0.1666(2) 0.0583(10) Uani 1 1 d .
H23A H 0.1360(14) 0.609(3) -0.1303(17) 0.053(11) Uiso 1 1 d .
H23B H 0.0751(14) 0.588(3) -0.1655(15) 0.054(10) Uiso 1 1 d .
H23C H 0.0983(13) 0.615(3) -0.2023(16) 0.054(10) Uiso 1 1 d .
C22 C 0.16711(17) 0.4121(5) -0.1730(2) 0.0578(11) Uani 1 1 d .
H22A H 0.1955(16) 0.466(4) -0.1431(18) 0.069(12) Uiso 1 1 d .
H22B H 0.1577(12) 0.450(3) -0.2085(16) 0.053(10) Uiso 1 1 d .
H22C H 0.1809(13) 0.299(4) -0.1667(15) 0.066(10) Uiso 1 1 d .
C24 C 0.06843(13) 0.3380(3) -0.21725(14) 0.0444(8) Uani 1 1 d .
C25 C 0.02369(19) 0.4120(5) -0.27815(19) 0.0592(10) Uani 1 1 d .
H25B H 0.0362(14) 0.429(4) -0.3029(17) 0.065(12) Uiso 1 1 d .
H25A H -0.0063(15) 0.352(4) -0.3034(18) 0.071(12) Uiso 1 1 d .
H25C H 0.0130(14) 0.491(4) -0.2688(16) 0.061(12) Uiso 1 1 d .
C26 C 0.0818(2) 0.2001(4) -0.2332(2) 0.0576(10) Uani 1 1 d .
H26A H 0.0491(15) 0.145(4) -0.2549(16) 0.062(11) Uiso 1 1 d .
H26B H 0.1111(14) 0.161(3) -0.1945(17) 0.057(11) Uiso 1 1 d .
H26C H 0.0920(14) 0.218(4) -0.2554(17) 0.057(12) Uiso 1 1 d .
N2 N 0.04978(11) 0.3030(3) -0.17614(12) 0.0442(6) Uani 1 1 d .
O10 O 0.00173(9) 0.2581(2) -0.20009(11) 0.0589(6) Uani 1 1 d .
C27 C 0.09169(12) 0.3068(3) -0.11253(14) 0.0387(7) Uani 1 1 d .
C28 C 0.09033(12) 0.2557(3) -0.06118(14) 0.0364(7) Uani 1 1 d .
C29 C 0.04915(14) 0.1791(3) -0.06482(17) 0.0421(8) Uani 1 1 d .
H29A H 0.0191(12) 0.154(3) -0.0983(14) 0.032(8) Uiso 1 1 d .
N3 N 0.06315(10) 0.1431(3) -0.00784(12) 0.0414(6) Uani 1 1 d .
N4 N 0.11447(10) 0.1974(3) 0.03465(11) 0.0402(6) Uani 1 1 d .
C30 C 0.14688(16) 0.1698(5) 0.10437(16) 0.0543(10) Uani 1 1 d .
H30A H 0.1847(12) 0.198(3) 0.1259(13) 0.037(8) Uiso 1 1 d .
H30B H 0.1516(14) 0.057(4) 0.1075(16) 0.075(11) Uiso 1 1 d .
C31 C 0.12605(17) 0.2321(4) 0.13872(18) 0.0639(10) Uani 1 1 d .
H31A H 0.0852(15) 0.193(4) 0.1217(16) 0.091(12) Uiso 1 1 d .
H31B H 0.158(2) 0.262(5) 0.195(2) 0.142(17) Uiso 1 1 d .
C32 C 0.1219(3) 0.3856(5) 0.1318(3) 0.0884(14) Uani 1 1 d .
H32A H 0.113(2) 0.418(5) 0.163(2) 0.16(2) Uiso 1 1 d .
H32B H 0.0974(19) 0.410(5) 0.085(2) 0.136(19) Uiso 1 1 d .
H32C H 0.162(2) 0.414(5) 0.158(2) 0.14(2) Uiso 1 1 d .
C33 C 0.13097(14) 0.2654(3) 0.00399(15) 0.0384(7) Uani 1 1 d .
H33A H 0.1627(11) 0.310(3) 0.0262(12) 0.029(8) Uiso 1 1 d .
O11 O 0.32098(8) 0.1157(2) 0.05202(9) 0.0464(5) Uani 1 1 d .
N5 N 0.36626(10) 0.1441(3) 0.10802(11) 0.0421(6) Uani 1 1 d .
C34 C 0.38005(14) 0.0823(3) 0.16957(14) 0.0483(8) Uani 1 1 d .
C35 C 0.3954(2) -0.0674(4) 0.1692(2) 0.0605(10) Uani 1 1 d .
H35A H 0.3648(15) -0.104(4) 0.1302(19) 0.068(12) Uiso 1 1 d .
H35B H 0.4026(14) -0.110(4) 0.2068(17) 0.067(11) Uiso 1 1 d .
H35C H 0.4243(14) -0.073(3) 0.1680(16) 0.060(11) Uiso 1 1 d .
C36 C 0.33050(18) 0.0894(5) 0.1708(2) 0.0606(11) Uani 1 1 d .
H36A H 0.3038(16) 0.033(4) 0.1409(19) 0.076(14) Uiso 1 1 d .
H36B H 0.3195(13) 0.197(4) 0.1688(15) 0.057(10) Uiso 1 1 d .
H36C H 0.3382(13) 0.051(4) 0.2072(17) 0.062(10) Uiso 1 1 d .
C37 C 0.42872(14) 0.1743(3) 0.21917(14) 0.0487(8) Uani 1 1 d .
C38 C 0.4127(2) 0.3098(5) 0.2331(2) 0.0634(11) Uani 1 1 d .
H38A H 0.4468(16) 0.371(4) 0.2574(17) 0.075(12) Uiso 1 1 d .
H38B H 0.4026(14) 0.299(4) 0.2547(18) 0.058(12) Uiso 1 1 d .
H38C H 0.3809(14) 0.349(3) 0.1935(18) 0.062(11) Uiso 1 1 d .
C39 C 0.4734(2) 0.1026(5) 0.28174(19) 0.0643(11) Uani 1 1 d .
H39A H 0.5050(15) 0.158(4) 0.3096(17) 0.064(12) Uiso 1 1 d .
H39B H 0.4861(14) 0.032(4) 0.2735(16) 0.059(12) Uiso 1 1 d .
H39C H 0.4601(15) 0.081(4) 0.307(2) 0.092(14) Uiso 1 1 d .
N6 N 0.44979(11) 0.2123(3) 0.18126(11) 0.0467(7) Uani 1 1 d .
O12 O 0.49750(10) 0.2621(2) 0.20685(10) 0.0624(7) Uani 1 1 d .
C40 C 0.40955(12) 0.2049(3) 0.11671(13) 0.0401(7) Uani 1 1 d .
C41 C 0.41370(12) 0.2514(3) 0.06685(13) 0.0361(7) Uani 1 1 d .
C42 C 0.45460(13) 0.3324(3) 0.07207(15) 0.0409(8) Uani 1 1 d .
H42A H 0.4837(12) 0.371(3) 0.1080(14) 0.043(9) Uiso 1 1 d .
N7 N 0.44442(9) 0.3530(3) 0.01514(11) 0.0398(6) Uani 1 1 d .
N8 N 0.39664(10) 0.2838(3) -0.02760(11) 0.0404(6) Uani 1 1 d .
C43 C 0.37183(15) 0.2779(5) -0.09689(15) 0.0561(10) Uani 1 1 d .
H43A H 0.3619(18) 0.170(5) -0.120(2) 0.127(17) Uiso 1 1 d .
H43B H 0.3948(11) 0.311(3) -0.1063(13) 0.042(8) Uiso 1 1 d .
C44 C 0.31779(17) 0.3487(6) -0.13699(18) 0.0791(14) Uani 1 1 d .
H44A H 0.3317(16) 0.467(4) -0.1176(19) 0.097(14) Uiso 1 1 d .
H44B H 0.2964(13) 0.308(4) -0.1268(16) 0.071(11) Uiso 1 1 d .
C45 C 0.2901(3) 0.3263(10) -0.2095(2) 0.109(2) Uani 1 1 d .
H45B H 0.253(2) 0.356(7) -0.239(2) 0.15(2) Uiso 1 1 d .
H45C H 0.292(3) 0.220(6) -0.213(3) 0.16(3) Uiso 1 1 d .
H45D H 0.3073(19) 0.374(5) -0.221(2) 0.12(2) Uiso 1 1 d .
C46 C 0.37752(13) 0.2234(3) 0.00155(15) 0.0397(8) Uani 1 1 d .
H46A H 0.3482(11) 0.169(3) -0.0206(13) 0.034(8) Uiso 1 1 d .

loop_
_atom_site_aniso_label
_atom_site_aniso_U_11
_atom_site_aniso_U_22
_atom_site_aniso_U_33
_atom_site_aniso_U_23
_atom_site_aniso_U_13
_atom_site_aniso_U_12
Cu1 0.0404(3) 0.0320(3) 0.0341(3) 0.0003(2) 0.0244(2) 0.0069(2)
O1 0.0433(12) 0.0351(13) 0.0360(11) -0.0005(9) 0.0254(10) 0.0047(10)
C1 0.065(3) 0.045(3) 0.0387(19) 0.005(2) 0.026(2) 0.018(2)
F1 0.067(5) 0.103(10) 0.043(5) -0.018(4) 0.014(4) 0.037(5)
F2 0.146(10) 0.046(5) 0.034(4) -0.013(4) 0.017(6) 0.034(6)
F3 0.095(7) 0.231(17) 0.048(7) 0.066(9) 0.034(5) -0.014(9)
F1A 0.061(4) 0.143(11) 0.057(6) 0.011(6) 0.006(4) -0.043(5)
F2A 0.088(8) 0.177(11) 0.044(4) -0.002(5) 0.045(5) 0.019(7)
F3A 0.134(15) 0.068(6) 0.039(5) 0.011(5) 0.003(6) 0.056(9)
C2 0.0440(18) 0.0351(19) 0.0384(17) 0.0057(14) 0.0276(15) 0.0057(15)
C3 0.060(2) 0.041(2) 0.041(2) 0.0108(16) 0.0296(18) 0.0233(18)
C4 0.0484(18) 0.0285(18) 0.0428(18) 0.0045(14) 0.0332(16) 0.0047(15)
C5 0.063(2) 0.042(2) 0.046(2) 0.0061(18) 0.034(2) 0.012(2)
F4 0.100(7) 0.066(6) 0.152(9) -0.038(5) 0.112(7) -0.030(5)
F5 0.141(7) 0.073(6) 0.027(5) 0.008(4) 0.053(4) 0.049(5)
F6 0.073(4) 0.045(4) 0.068(4) -0.008(3) 0.046(4) -0.014(4)
F4A 0.277(15) 0.112(8) 0.045(7) 0.005(5) 0.078(6) 0.113(9)
F5A 0.070(6) 0.074(6) 0.045(3) -0.005(3) 0.016(3) 0.050(5)
F6A 0.208(12) 0.072(8) 0.205(13) -0.087(8) 0.184(11) -0.083(7)
O2 0.0426(12) 0.0335(12) 0.0388(11) 0.0001(9) 0.0285(10) 0.0056(10)
Cu2 0.0308(2) 0.0341(2) 0.0312(2) -0.00214(15) 0.01846(18) -0.00366(15)
O3 0.0420(13) 0.0514(16) 0.0521(13) 0.0085(11) 0.0234(11) -0.0008(11)
C6 0.095(4) 0.086(3) 0.058(3) -0.017(2) 0.047(3) -0.027(3)
F7 0.173(3) 0.148(3) 0.0690(16) 0.0172(18) 0.0724(19) 0.011(2)
F8 0.169(3) 0.108(2) 0.1021(19) -0.0532(17) 0.094(2) -0.051(2)
F9 0.099(2) 0.152(3) 0.121(2) -0.0464(19) 0.0813(19) -0.0162(18)
C7 0.0366(19) 0.052(2) 0.0411(19) 0.0022(17) 0.0127(16) -0.0006(17)
C8 0.060(2) 0.038(2) 0.072(2) -0.0119(19) 0.040(2) -0.0096(18)
C9 0.0375(18) 0.037(2) 0.063(2) -0.0005(17) 0.0280(17) -0.0003(15)
C10 0.078(3) 0.042(3) 0.095(3) -0.004(3) 0.062(3) -0.006(2)
F10 0.182(12) 0.111(10) 0.082(5) 0.010(5) 0.058(7) -0.075(8)
F11 0.125(15) 0.078(8) 0.31(3) 0.075(14) 0.178(19) 0.041(11)
F12 0.078(9) 0.042(8) 0.138(11) 0.034(9) 0.072(8) 0.014(7)
F12A 0.045(5) 0.117(10) 0.195(12) 0.043(7) 0.056(6) -0.016(5)
F10A 0.162(13) 0.074(6) 0.141(12) -0.025(8) 0.133(11) -0.032(8)
F11A 0.094(13) 0.043(6) 0.123(8) -0.021(6) 0.080(9) -0.022(6)
O4 0.0438(13) 0.0359(14) 0.0711(15) -0.0011(11) 0.0398(12) -0.0016(10)
O5 0.0412(12) 0.0390(14) 0.0584(13) -0.0019(11) 0.0331(11) -0.0008(10)
C11 0.089(3) 0.044(3) 0.097(4) -0.005(3) 0.072(3) -0.008(3)
F13 0.074(6) 0.062(4) 0.128(7) 0.008(5) 0.083(5) 0.006(5)
F14 0.086(4) 0.094(5) 0.058(3) 0.036(3) 0.028(3) -0.015(3)
F15 0.153(11) 0.049(9) 0.117(7) -0.044(6) 0.110(8) -0.058(7)
F13A 0.105(7) 0.046(9) 0.152(11) 0.034(7) 0.092(7) 0.023(6)
F14A 0.39(3) 0.167(15) 0.233(18) -0.121(13) 0.272(19) -0.184(18)
F15A 0.074(6) 0.124(9) 0.325(16) 0.089(10) 0.118(10) 0.012(5)
C12 0.0352(18) 0.037(2) 0.060(2) -0.0009(17) 0.0279(16) 0.0001(15)
C13 0.051(2) 0.038(2) 0.063(2) -0.0075(18) 0.0344(18) -0.0063(17)
C14 0.0344(18) 0.050(2) 0.0437(19) 0.0010(16) 0.0180(15) -0.0012(16)
C15 0.066(3) 0.090(3) 0.056(2) -0.006(2) 0.036(2) -0.015(2)
F16 0.179(3) 0.162(3) 0.0791(18) 0.0414(19) 0.088(2) 0.049(2)
F17 0.173(3) 0.135(3) 0.132(2) -0.076(2) 0.122(2) -0.077(2)
F18 0.0865(19) 0.144(3) 0.1035(19) -0.0167(17) 0.0676(16) 0.0041(17)
O6 0.0408(12) 0.0493(15) 0.0525(13) 0.0097(11) 0.0228(11) 0.0010(11)
Cu3 0.0378(3) 0.0343(3) 0.0348(3) 0.0010(2) 0.0232(2) 0.0042(2)
O7 0.0396(12) 0.0404(14) 0.0411(11) -0.0014(10) 0.0229(10) 0.0017(10)
C16 0.063(3) 0.062(3) 0.047(2) 0.003(2) 0.023(2) 0.013(3)
F19 0.133(9) 0.109(14) 0.067(5) 0.033(7) 0.048(6) 0.089(10)
F20 0.091(6) 0.233(18) 0.060(6) 0.061(8) 0.053(5) 0.043(7)
F21 0.098(8) 0.120(7) 0.051(4) 0.006(4) 0.006(4) -0.017(6)
F19A 0.205(16) 0.066(6) 0.041(4) 0.017(3) 0.035(7) -0.002(9)
F20A 0.137(13) 0.126(9) 0.042(3) 0.002(5) 0.044(7) 0.055(7)
F21A 0.055(4) 0.220(16) 0.072(6) 0.021(7) 0.011(4) 0.001(6)
C17 0.0426(18) 0.044(2) 0.0424(18) 0.0041(16) 0.0275(16) 0.0030(16)
C18 0.064(2) 0.036(2) 0.052(2) 0.0103(18) 0.038(2) 0.0161(18)
C19 0.0476(19) 0.038(2) 0.0429(18) 0.0029(15) 0.0338(17) 0.0039(15)
C20 0.086(3) 0.049(3) 0.046(2) 0.003(2) 0.042(3) 0.017(2)
F22 0.109(5) 0.109(6) 0.051(3) -0.013(3) 0.066(3) -0.009(4)
F23 0.055(4) 0.061(5) 0.102(7) -0.038(4) 0.048(5) -0.022(3)
F24 0.128(7) 0.041(6) 0.105(7) -0.023(5) 0.094(6) -0.032(5)
F22A 0.180(10) 0.059(8) 0.059(5) 0.018(4) 0.056(6) 0.073(7)
F23A 0.240(15) 0.118(9) 0.067(7) -0.041(6) -0.003(9) 0.077(9)
F24A 0.327(19) 0.132(10) 0.366(18) -0.162(12) 0.328(17) -0.134(11)
O8 0.0442(12) 0.0384(13) 0.0390(11) 0.0035(9) 0.0298(10) 0.0063(10)
O9 0.0501(13) 0.0419(13) 0.0395(12) -0.0062(10) 0.0286(11) -0.0111(10)
N1 0.0506(16) 0.0424(16) 0.0377(14) -0.0045(12) 0.0307(14) -0.0114(13)
C21 0.062(2) 0.045(2) 0.0404(17) -0.0004(15) 0.0352(17) -0.0055(17)
C23 0.077(3) 0.047(2) 0.054(3) -0.001(2) 0.041(3) -0.010(2)
C22 0.066(3) 0.077(3) 0.045(2) 0.008(2) 0.041(2) -0.006(2)
C24 0.055(2) 0.041(2) 0.0398(17) 0.0030(15) 0.0301(16) -0.0007(16)
C25 0.068(3) 0.057(3) 0.049(2) 0.003(2) 0.033(2) 0.002(2)
C26 0.076(3) 0.054(3) 0.046(2) -0.007(2) 0.038(3) -0.004(2)
N2 0.0499(17) 0.0417(16) 0.0441(16) -0.0056(12) 0.0296(14) -0.0097(13)
O10 0.0490(14) 0.0677(17) 0.0561(14) -0.0044(12) 0.0292(12) -0.0104(12)
C27 0.0467(19) 0.0360(18) 0.0384(17) -0.0044(14) 0.0281(16) -0.0056(15)
C28 0.0457(18) 0.0313(18) 0.0427(18) -0.0015(13) 0.0319(16) -0.0021(14)
C29 0.041(2) 0.044(2) 0.043(2) -0.0081(16) 0.0259(17) -0.0091(16)
N3 0.0504(16) 0.0432(16) 0.0429(15) -0.0044(12) 0.0344(14) -0.0058(13)
N4 0.0460(16) 0.0429(16) 0.0445(15) -0.0064(12) 0.0340(14) -0.0072(13)
C30 0.055(2) 0.074(3) 0.0404(19) -0.0070(18) 0.0321(19) -0.011(2)
C31 0.067(3) 0.073(3) 0.054(2) -0.009(2) 0.037(2) -0.011(2)
C32 0.115(5) 0.074(4) 0.088(4) 0.004(3) 0.066(4) -0.009(3)
C33 0.044(2) 0.0357(19) 0.048(2) -0.0059(15) 0.0344(18) -0.0071(16)
O11 0.0524(13) 0.0514(14) 0.0403(12) -0.0079(10) 0.0302(11) -0.0135(11)
N5 0.0525(16) 0.0443(16) 0.0358(14) -0.0050(12) 0.0297(14) -0.0112(13)
C34 0.067(2) 0.050(2) 0.0374(17) 0.0019(15) 0.0359(17) -0.0048(17)
C35 0.084(3) 0.049(3) 0.060(3) 0.002(2) 0.049(3) -0.006(2)
C36 0.081(3) 0.071(3) 0.051(2) 0.008(2) 0.050(2) -0.004(3)
C37 0.068(2) 0.050(2) 0.0328(16) 0.0026(15) 0.0328(17) 0.0016(18)
C38 0.084(3) 0.065(3) 0.046(2) -0.006(2) 0.041(3) 0.001(2)
C39 0.081(3) 0.061(3) 0.043(2) 0.005(2) 0.032(2) 0.005(3)
N6 0.0539(17) 0.0461(17) 0.0349(15) -0.0036(12) 0.0236(14) -0.0086(14)
O12 0.0555(15) 0.0742(18) 0.0426(13) -0.0042(12) 0.0211(12) -0.0151(13)
C40 0.0472(19) 0.0404(19) 0.0357(17) -0.0058(14) 0.0261(16) -0.0058(15)
C41 0.0385(17) 0.0389(19) 0.0368(17) -0.0009(13) 0.0256(15) 0.0000(14)
C42 0.0380(19) 0.048(2) 0.0348(18) -0.0057(16) 0.0208(16) -0.0039(16)
N7 0.0369(14) 0.0496(17) 0.0369(14) -0.0045(12) 0.0240(12) -0.0050(12)
N8 0.0385(14) 0.0566(17) 0.0343(13) -0.0033(12) 0.0260(13) -0.0035(13)
C43 0.050(2) 0.091(3) 0.0369(19) -0.0041(19) 0.0307(18) -0.013(2)
C44 0.060(3) 0.138(5) 0.047(2) 0.011(3) 0.035(2) -0.003(3)
C45 0.078(4) 0.188(8) 0.041(2) 0.003(3) 0.025(2) -0.027(4)
C46 0.0415(19) 0.046(2) 0.0376(18) -0.0073(15) 0.0270(16) -0.0079(16)

loop_
_atom_type_symbol
_atom_type_description
_atom_type_scat_dispersion_real
_atom_type_scat_dispersion_imag
_atom_type_scat_source
C C 0.0033 0.0016 'International Tables Vol C Tables 4.2.6.8 and 6.1.1.4'
H H 0.0000 0.0000 'International Tables Vol C Tables 4.2.6.8 and 6.1.1.4'
N N 0.0061 0.0033 'International Tables Vol C Tables 4.2.6.8 and 6.1.1.4'
O O 0.0106 0.0060 'International Tables Vol C Tables 4.2.6.8 and 6.1.1.4'
F F 0.0171 0.0103 'International Tables Vol C Tables 4.2.6.8 and 6.1.1.4'
Cu Cu 0.3201 1.2651 'International Tables Vol C Tables 4.2.6.8 and 6.1.1.4'

loop_
_geom_angle_atom_site_label_1
_geom_angle_atom_site_label_2
_geom_angle_atom_site_label_3
_geom_angle
_geom_angle_site_symmetry_1
_geom_angle_site_symmetry_3
O1 Cu1 O1 180.0(2) . 3
O1 Cu1 O2 87.73(8) . 3
O1 Cu1 O2 92.27(8) 3 3
O1 Cu1 O2 92.27(8) . .
O1 Cu1 O2 87.73(8) 3 .
O2 Cu1 O2 180.00(9) 3 .
O1 Cu1 N3 86.77(8) . .
O1 Cu1 N3 93.23(8) 3 .
O2 Cu1 N3 90.34(8) 3 .
O2 Cu1 N3 89.66(8) . .
O1 Cu1 N3 93.23(8) . 3
O1 Cu1 N3 86.77(8) 3 3
O2 Cu1 N3 89.66(8) 3 3
O2 Cu1 N3 90.34(8) . 3
N3 Cu1 N3 180.00(9) . 3
C2 O1 Cu1 124.44(18) . .
F2A C1 F3A 108.9(12) . .
F2A C1 F1 117.9(11) . .
F3A C1 F1 17(2) . .
F2A C1 F3 20.7(16) . .
F3A C1 F3 94.1(13) . .
F1 C1 F3 106.9(12) . .
F2A C1 F2 88.8(11) . .
F3A C1 F2 120.1(12) . .
F1 C1 F2 104.5(12) . .
F3 C1 F2 108.9(11) . .
F2A C1 F1A 102.9(11) . .
F3A C1 F1A 110.3(13) . .
F1 C1 F1A 93.7(13) . .
F3 C1 F1A 122.6(11) . .
F2 C1 F1A 14.8(10) . .
F2A C1 C2 113.3(8) . .
F3A C1 C2 111.1(9) . .
F1 C1 C2 115.8(7) . .
F3 C1 C2 107.8(8) . .
F2 C1 C2 112.7(6) . .
F1A C1 C2 110.0(7) . .
C1 F2 F2A 46.3(7) . .
C1 F2A F2 44.9(7) . .
O1 C2 C3 128.4(3) . .
O1 C2 C1 113.0(3) . .
C3 C2 C1 118.6(3) . .
C2 C3 C4 122.7(3) . .
O2 C4 C3 127.6(3) . .
O2 C4 C5 115.5(3) . .
C3 C4 C5 116.8(3) . .
F4A C5 F6A 102.6(14) . .
F4A C5 F5A 116.6(11) . .
F6A C5 F5A 103.5(10) . .
F4A C5 F4 107.2(11) . .
F6A C5 F4 111.5(9) . .
F5A C5 F4 10.6(8) . .
F4A C5 F5 9.2(16) . .
F6A C5 F5 103.3(10) . .
F5A C5 F5 107.8(8) . .
F4 C5 F5 98.7(8) . .
F4A C5 F6 111.3(12) . .
F6A C5 F6 8.7(11) . .
F5A C5 F6 98.9(7) . .
F4 C5 F6 107.8(7) . .
F5 C5 F6 111.8(8) . .
F4A C5 C4 108.4(10) . .
F6A C5 C4 113.0(8) . .
F5A C5 C4 112.3(5) . .
F4 C5 C4 113.3(6) . .
F5 C5 C4 115.9(8) . .
F6 C5 C4 108.9(6) . .
C4 O2 Cu1 124.44(18) . .
O4 Cu2 O5 179.21(7) . .
O4 Cu2 O3 87.95(9) . .
O5 Cu2 O3 91.33(8) . .
O4 Cu2 O6 92.89(9) . .
O5 Cu2 O6 87.83(8) . .
O3 Cu2 O6 178.86(7) . .
O4 Cu2 O11 85.14(8) . .
O5 Cu2 O11 95.09(8) . .
O3 Cu2 O11 81.88(8) . .
O6 Cu2 O11 97.44(8) . .
O4 Cu2 O9 92.72(8) . .
O5 Cu2 O9 87.09(8) . .
O3 Cu2 O9 100.30(7) . .
O6 Cu2 O9 80.42(7) . .
O11 Cu2 O9 176.90(6) . .
C7 O3 Cu2 123.0(2) . .
F9 C6 F8 106.7(4) . .
F9 C6 F7 107.0(4) . .
F8 C6 F7 106.8(4) . .
F9 C6 C7 111.1(3) . .
F8 C6 C7 114.6(4) . .
F7 C6 C7 110.2(4) . .
O3 C7 C8 128.1(3) . .
O3 C7 C6 113.4(3) . .
C8 C7 C6 118.4(3) . .
C7 C8 C9 122.9(3) . .
O4 C9 C8 128.0(3) . .
O4 C9 C10 113.4(3) . .
C8 C9 C10 118.5(3) . .
F11 C10 F10A 77.6(15) . .
F11 C10 F12 119.7(17) . .
F10A C10 F12 114.1(12) . .
F11 C10 F11A 107.1(17) . .
F10A C10 F11A 117.3(12) . .
F12 C10 F11A 13(3) . .
F11 C10 F12A 25(2) . .
F10A C10 F12A 102.1(12) . .
F12 C10 F12A 105.9(16) . .
F11A C10 F12A 92.8(17) . .
F11 C10 F10 107.4(15) . .
F10A C10 F10 30.8(8) . .
F12 C10 F10 92.2(13) . .
F11A C10 F10 100.5(13) . .
F12A C10 F10 131.0(12) . .
F11 C10 C9 115.1(11) . .
F10A C10 C9 116.1(7) . .
F12 C10 C9 110.8(12) . .
F11A C10 C9 116.8(11) . .
F12A C10 C9 106.6(11) . .
F10 C10 C9 108.6(7) . .
F10A F10 C10 57.8(15) . .
F12A F11 C10 95(4) . .
F12A F11 F10A 144(4) . .
C10 F11 F10A 50.3(9) . .
F11 F12A C10 61(3) . .
F10 F10A C10 91.4(17) . .
F10 F10A F11 141(2) . .
C10 F10A F11 52.2(10) . .
C9 O4 Cu2 127.5(2) . .
C12 O5 Cu2 127.2(2) . .
F13 C11 F14A 63.7(9) . .
F13 C11 F13A 121.6(10) . .
F14A C11 F13A 112.6(12) . .
F13 C11 F15 113.1(9) . .
F14A C11 F15 120.7(11) . .
F13A C11 F15 14.1(15) . .
F13 C11 F15A 40.5(6) . .
F14A C11 F15A 103.2(10) . .
F13A C11 F15A 99.4(10) . .
F15 C11 F15A 86.1(10) . .
F13 C11 F14 102.1(7) . .
F14A C11 F14 38.6(11) . .
F13A C11 F14 89.9(10) . .
F15 C11 F14 103.2(9) . .
F15A C11 F14 139.9(8) . .
F13 C11 C12 115.8(5) . .
F14A C11 C12 118.5(6) . .
F13A C11 C12 115.0(9) . .
F15 C11 C12 114.7(8) . .
F15A C11 C12 105.1(6) . .
F14 C11 C12 106.0(5) . .
F15A F13 C11 80.7(10) . .
F15A F13 F14A 134.2(14) . .
C11 F13 F14A 55.4(6) . .
F14A F14 C11 54.4(10) . .
F14 F14A C11 87.0(15) . .
F14 F14A F13 147.4(18) . .
C11 F14A F13 60.9(9) . .
F13 F15A C11 58.8(8) . .
O5 C12 C13 128.2(3) . .
O5 C12 C11 113.2(3) . .
C13 C12 C11 118.6(3) . .
C12 C13 C14 123.1(3) . .
O6 C14 C13 127.5(3) . .
O6 C14 C15 114.1(3) . .
C13 C14 C15 118.4(3) . .
F16 C15 F18 106.2(3) . .
F16 C15 F17 107.8(4) . .
F18 C15 F17 105.2(4) . .
F16 C15 C14 112.1(4) . .
F18 C15 C14 110.4(3) . .
F17 C15 C14 114.6(3) . .
C14 O6 Cu2 123.2(2) . .
O8 Cu3 O8 180.00(9) 3_665 .
O8 Cu3 O7 87.69(8) 3_665 .
O8 Cu3 O7 92.31(8) . .
O8 Cu3 O7 92.31(8) 3_665 3_665
O8 Cu3 O7 87.69(8) . 3_665
O7 Cu3 O7 180.0(2) . 3_665
O8 Cu3 N7 86.88(8) 3_665 .
O8 Cu3 N7 93.12(8) . .
O7 Cu3 N7 94.50(8) . .
O7 Cu3 N7 85.50(8) 3_665 .
O8 Cu3 N7 93.12(8) 3_665 3_665
O8 Cu3 N7 86.88(8) . 3_665
O7 Cu3 N7 85.50(8) . 3_665
O7 Cu3 N7 94.50(8) 3_665 3_665
N7 Cu3 N7 180.00(9) . 3_665
C17 O7 Cu3 123.42(19) . .
F20A C16 F19 128.8(8) . .
F20A C16 F21 64.2(7) . .
F19 C16 F21 108.4(10) . .
F20A C16 F19A 111.4(9) . .
F19 C16 F19A 31.3(10) . .
F21 C16 F19A 128.8(9) . .
F20A C16 F20 40.2(6) . .
F19 C16 F20 108.1(9) . .
F21 C16 F20 103.0(8) . .
F19A C16 F20 79.6(9) . .
F20A C16 F21A 106.5(8) . .
F19 C16 F21A 72.4(9) . .
F21 C16 F21A 44.2(6) . .
F19A C16 F21A 102.3(9) . .
F20 C16 F21A 139.2(7) . .
F20A C16 C17 113.7(6) . .
F19 C16 C17 115.2(8) . .
F21 C16 C17 112.7(5) . .
F19A C16 C17 114.5(8) . .
F20 C16 C17 108.7(6) . .
F21A C16 C17 107.2(6) . .
F19A F19 C16 78(2) . .
F19A F19 F21A 131(3) . .
C16 F19 F21A 56.1(7) . .
F20A F20 C16 62.1(10) . .
F20A F20 F19A 102.5(15) . .
C16 F20 F19A 48.5(7) . .
F21A F21 F20A 121.5(16) . .
F21A F21 C16 69.0(11) . .
F20A F21 C16 55.2(6) . .
F19 F19A C16 71(2) . .
F19 F19A F20 118(3) . .
C16 F19A F20 51.9(7) . .
F20 F20A C16 77.7(13) . .
F20 F20A F21 135.6(17) . .
C16 F20A F21 60.6(6) . .
F21 F21A C16 66.8(10) . .
F21 F21A F19 109.4(15) . .
C16 F21A F19 51.6(7) . .
O7 C17 C18 127.8(3) . .
O7 C17 C16 114.6(3) . .
C18 C17 C16 117.6(3) . .
C17 C18 C19 123.2(3) . .
O8 C19 C18 127.9(3) . .
O8 C19 C20 114.4(3) . .
C18 C19 C20 117.7(3) . .
F23A C20 F22 86.8(9) . .
F23A C20 F22A 119.4(10) . .
F22 C20 F22A 108.2(9) . .
F23A C20 F24A 111.8(11) . .
F22 C20 F24A 26.5(10) . .
F22A C20 F24A 87.8(10) . .
F23A C20 F24 105.1(10) . .
F22 C20 F24 122.1(8) . .
F22A C20 F24 18.8(10) . .
F24A C20 F24 105.2(9) . .
F23A C20 F23 15.8(11) . .
F22 C20 F23 101.7(7) . .
F22A C20 F23 109.1(8) . .
F24A C20 F23 125.5(9) . .
F24 C20 F23 92.6(8) . .
F23A C20 C19 112.1(7) . .
F22 C20 C19 112.9(6) . .
F22A C20 C19 114.2(7) . .
F24A C20 C19 108.6(6) . .
F24 C20 C19 113.9(7) . .
F23 C20 C19 110.0(5) . .
F24A F22 C20 78.2(19) . .
F24A F22 F23A 121(2) . .
C20 F22 F23A 45.0(6) . .
C20 F23A F22 48.2(7) . .
F22 F24A C20 75(2) . .
C19 O8 Cu3 123.27(18) . .
N1 O9 Cu2 126.56(17) . .
O9 N1 C27 124.6(2) . .
O9 N1 C21 121.9(2) . .
C27 N1 C21 112.2(2) . .
N1 C21 C23 106.0(3) . .
N1 C21 C22 109.9(3) . .
C23 C21 C22 111.4(3) . .
N1 C21 C24 99.8(2) . .
C23 C21 C24 113.8(3) . .
C22 C21 C24 114.9(3) . .
N2 C24 C25 110.7(3) . .
N2 C24 C26 105.3(3) . .
C25 C24 C26 110.8(3) . .
N2 C24 C21 99.5(2) . .
C25 C24 C21 115.4(3) . .
C26 C24 C21 114.0(3) . .
O10 N2 C27 125.3(3) . .
O10 N2 C24 122.5(2) . .
C27 N2 C24 111.6(2) . .
N1 C27 N2 107.8(3) . .
N1 C27 C28 126.4(3) . .
N2 C27 C28 125.8(3) . .
C33 C28 C29 103.6(3) . .
C33 C28 C27 127.2(3) . .
C29 C28 C27 129.1(3) . .
N3 C29 C28 112.4(3) . .
C29 N3 N4 104.5(2) . .
C29 N3 Cu1 119.4(2) . .
N4 N3 Cu1 136.12(17) . .
C33 N4 N3 111.5(2) . .
C33 N4 C30 126.7(3) . .
N3 N4 C30 121.5(2) . .
N4 C30 C31 116.1(3) . .
C32 C31 C30 111.6(4) . .
N4 C33 C28 108.0(3) . .
N5 O11 Cu2 124.31(17) . .
O11 N5 C40 124.6(2) . .
O11 N5 C34 122.3(2) . .
C40 N5 C34 111.7(2) . .
N5 C34 C36 110.1(3) . .
N5 C34 C35 105.5(3) . .
C36 C34 C35 110.6(3) . .
N5 C34 C37 99.9(2) . .
C36 C34 C37 115.4(3) . .
C35 C34 C37 114.2(3) . .
N6 C37 C38 105.3(3) . .
N6 C37 C39 110.1(3) . .
C38 C37 C39 110.7(3) . .
N6 C37 C34 100.0(2) . .
C38 C37 C34 114.4(3) . .
C39 C37 C34 115.2(3) . .
O12 N6 C40 124.8(3) . .
O12 N6 C37 123.4(2) . .
C40 N6 C37 111.3(3) . .
N5 C40 N6 108.0(3) . .
N5 C40 C41 126.2(3) . .
N6 C40 C41 125.8(3) . .
C46 C41 C42 104.1(3) . .
C46 C41 C40 126.7(3) . .
C42 C41 C40 129.2(3) . .
N7 C42 C41 111.6(3) . .
C42 N7 N8 104.8(2) . .
C42 N7 Cu3 123.0(2) . .
N8 N7 Cu3 132.07(17) . .
C46 N8 N7 111.9(2) . .
C46 N8 C43 126.1(3) . .
N7 N8 C43 122.0(2) . .
C44 C43 N8 112.5(3) . .
C43 C44 C45 111.0(5) . .
N8 C46 C41 107.6(3) . .

loop_
_geom_bond_atom_site_label_1
_geom_bond_atom_site_label_2
_geom_bond_distance
_geom_bond_site_symmetry_2
Cu1 O1 1.9521(18) .
Cu1 O1 1.9521(18) 3
Cu1 O2 1.9676(18) 3
Cu1 O2 1.9677(18) .
Cu1 N3 2.464(2) .
Cu1 N3 2.464(2) 3
O1 C2 1.256(3) .
C1 F2A 1.293(14) .
C1 F3A 1.275(16) .
C1 F1 1.309(15) .
C1 F3 1.291(17) .
C1 F2 1.263(10) .
C1 F1A 1.323(11) .
C1 C2 1.537(4) .
F2 F2A 1.79(2) .
C2 C3 1.364(4) .
C3 C4 1.390(4) .
C4 O2 1.247(3) .
C4 C5 1.523(4) .
C5 F4A 1.171(19) .
C5 F6A 1.184(16) .
C5 F5A 1.302(9) .
C5 F4 1.320(10) .
C5 F5 1.383(16) .
C5 F6 1.411(14) .
Cu2 O4 1.959(2) .
Cu2 O5 1.967(2) .
Cu2 O3 2.122(2) .
Cu2 O6 2.122(2) .
Cu2 O11 2.151(2) .
Cu2 O9 2.152(2) .
O3 C7 1.247(4) .
C6 F9 1.315(5) .
C6 F8 1.309(5) .
C6 F7 1.329(5) .
C6 C7 1.519(5) .
C7 C8 1.374(5) .
C8 C9 1.384(5) .
C9 O4 1.250(4) .
C9 C10 1.514(5) .
C10 F11 1.222(16) .
C10 F10A 1.189(10) .
C10 F12 1.29(2) .
C10 F11A 1.32(2) .
C10 F12A 1.397(18) .
C10 F10 1.405(14) .
F10 F10A 0.720(19) .
F11 F12A 0.59(5) .
F11 F10A 1.51(3) .
O5 C12 1.252(3) .
C11 F13 1.227(9) .
C11 F14A 1.156(11) .
C11 F13A 1.256(15) .
C11 F15 1.309(14) .
C11 F15A 1.416(11) .
C11 F14 1.420(10) .
C11 C12 1.517(5) .
F13 F15A 0.932(13) .
F13 F14A 1.258(18) .
F14 F14A 0.89(2) .
C12 C13 1.379(5) .
C13 C14 1.382(5) .
C14 O6 1.244(4) .
C14 C15 1.515(5) .
C15 F16 1.302(5) .
C15 F18 1.323(4) .
C15 F17 1.306(5) .
Cu3 O8 1.9637(18) 3_665
Cu3 O8 1.9637(18) .
Cu3 O7 1.9764(19) .
Cu3 O7 1.9764(19) 3_665
Cu3 N7 2.405(2) .
Cu3 N7 2.405(2) 3_665
O7 C17 1.250(3) .
C16 F20A 1.221(10) .
C16 F19 1.243(13) .
C16 F21 1.297(11) .
C16 F19A 1.286(15) .
C16 F20 1.350(11) .
C16 F21A 1.316(11) .
C16 C17 1.525(5) .
F19 F19A 0.68(2) .
F19 F21A 1.51(2) .
F20 F20A 0.891(13) .
F20 F19A 1.687(19) .
F21 F21A 0.984(11) .
F21 F20A 1.339(15) .
C17 C18 1.380(4) .
C18 C19 1.386(4) .
C19 O8 1.251(3) .
C19 C20 1.525(4) .
C20 F23A 1.215(13) .
C20 F22 1.281(11) .
C20 F22A 1.269(11) .
C20 F24A 1.297(13) .
C20 F24 1.294(11) .
C20 F23 1.375(10) .
F22 F24A 0.59(2) .
F22 F23A 1.72(2) .
O9 N1 1.299(3) .
N1 C27 1.334(4) .
N1 C21 1.497(4) .
C21 C23 1.510(5) .
C21 C22 1.525(5) .
C21 C24 1.547(4) .
C24 N2 1.503(4) .
C24 C25 1.509(5) .
C24 C26 1.520(5) .
N2 O10 1.273(3) .
N2 C27 1.348(4) .
C27 C28 1.432(4) .
C28 C33 1.370(4) .
C28 C29 1.406(4) .
C29 N3 1.306(4) .
N3 N4 1.367(3) .
N4 C33 1.330(4) .
N4 C30 1.467(4) .
C30 C31 1.484(5) .
C31 C32 1.491(6) .
O11 N5 1.296(3) .
N5 C40 1.330(4) .
N5 C34 1.499(4) .
C34 C36 1.523(5) .
C34 C35 1.522(5) .
C34 C37 1.535(4) .
C37 N6 1.493(4) .
C37 C38 1.513(5) .
C37 C39 1.520(5) .
N6 O12 1.275(3) .
N6 C40 1.356(4) .
C40 C41 1.432(4) .
C41 C46 1.379(4) .
C41 C42 1.404(4) .
C42 N7 1.318(4) .
N7 N8 1.364(3) .
N8 C46 1.324(4) .
N8 C43 1.465(4) .
C43 C44 1.486(6) .
C44 C45 1.538(6) .
